data_2002241
loop_
_publ_author_name
'de Beaulieu, D C'
'Mueller-Buschbaum, Hk'

_publ_section_title
;
Gemischtvalente Oxovanadate, I. Ein neuer Strukturtyp fuer die
Verbindung Ba V10 O15
;
_journal_name_full
;
Zeitschrift fuer Naturforschung, Teil B. Anorganische Chemie,
Organische Chemie (33,1978-41,1986)
;
_journal_page_first 669
_journal_page_last 671
_journal_volume 35
_journal_year 1980
_chemical_formula_structural 'Ba V10 O15'
_chemical_formula_sum 'Ba O15 V10'
_chemical_name_systematic 'Barium vanadium oxide (1/10/15)'
_space_group_IT_number 64
_symmetry_cell_setting orthorhombic
_symmetry_Int_Tables_number 64
_symmetry_space_group_name_Hall '-C 2ac 2ac'
_symmetry_space_group_name_H-M 'C c m b'
_cell_angle_alpha 90
_cell_angle_beta 90
_cell_angle_gamma 90
_cell_formula_units_Z 4
_cell_length_a 9.958
_cell_length_b 11.618
_cell_length_c 9.41
_cell_volume 1088.7
_refine_ls_R_factor_all 0.068
_cod_database_code 2002241

loop_
_symmetry_equiv_pos_as_xyz
x,y,z
-x,y,-z
1/2-x,y,1/2+z
1/2+x,y,1/2-z
-x,-y,-z
x,-y,z
1/2+x,-y,1/2-z
1/2-x,-y,1/2+z
1/2+x,1/2+y,z
1/2-x,1/2+y,-z
-x,1/2+y,1/2+z
x,1/2+y,1/2-z
1/2-x,1/2-y,-z
1/2+x,1/2-y,z
x,1/2-y,1/2-z
-x,1/2-y,1/2+z

loop_
_atom_site_label
_atom_site_type_symbol
_atom_site_symmetry_multiplicity
_atom_site_Wyckoff_symbol
_atom_site_fract_x
_atom_site_fract_y
_atom_site_fract_z
_atom_site_occupancy
_atom_site_attached_hydrogens
_atom_site_calc_flag
Ba1 Ba2+ 4 a 0. 0. 0. 1. 0 d
V1 V3+ 16 g 0.1706 0.2458 0.1101 1. 0 d
V2 V3+ 16 g 0.4099 0.6288 0.3629 1. 0 d
V3 V3+ 8 f 0.1774 0. 0.3617 1. 0 d
O1 O2- 16 g 0.248 0.119 0.5 1. 0 d
O2 O2- 16 g 0.589 0.13 0.245 1. 0 d
O3 O2- 8 e 0.323 0.25 0.25 1. 0 d
O4 O2- 8 f 0.345 0. 0.249 1. 0 d
O5 O2- 8 d 0. 0.255 0. 1. 0 d
O6 O2- 4 b 0. 0.5 0. 1. 0 d

loop_
_atom_type_symbol
_atom_type_oxidation_number
Ba2+ 2.000
V3+ 2.800
O2- -2.000
